data_2229114
loop_
_publ_author_name
'Tan, Yi-Han'
'Teoh, Siang-Guan'
'Rosli, Mohd Mustaqim'
'Fun, Hoong-Kun'

_publ_section_title
;
 (2,2'-Bipyridyl-\k^2^<i>N</i>,<i>N</i>')chlorido(<small>DL</small>-threoninato-\k^2^<i>N</i>,<i>O</i>^1^)copper(II)
 monohydrate
;
_journal_coeditor_code IS2663
_journal_issue 2
_journal_name_full 'Acta Crystallographica Section E'
_journal_page_first m262
_journal_paper_doi 10.1107/S1600536811002583
_journal_volume 67
_journal_year 2011
_chemical_formula_iupac '[Cu (C4 H8 N O3) Cl (C10 H8 N2)], H2 O'
_chemical_formula_moiety 'C14 H16 Cl Cu N3 O3, H2 O'
_chemical_formula_sum 'C14 H18 Cl Cu N3 O4'
_chemical_formula_weight 391.30
_chemical_name_systematic
'(2,2'-Bipyridyl-\k^2^<i>N</i>,<i>N</i>')chlorido(DL-threoninato-\k^2^<i>N</i>,<i>O</i>^1^)copper(II) monohydrate'
_space_group_IT_number 14
_symmetry_cell_setting monoclinic
_symmetry_space_group_name_Hall '-P 2ybc'
_symmetry_space_group_name_H-M 'P 1 21/c 1'
_atom_sites_solution_hydrogens geom
_atom_sites_solution_primary direct
_atom_sites_solution_secondary difmap
_audit_creation_method SHELXL-97
_cell_angle_alpha 90.00
_cell_angle_beta 99.0970(10)
_cell_angle_gamma 90.00
_cell_formula_units_Z 4
_cell_length_a 7.48250(10)
_cell_length_b 12.0378(2)
_cell_length_c 18.2083(3)
_cell_measurement_reflns_used 6390
_cell_measurement_temperature 297(2)
_cell_measurement_theta_max 27.65
_cell_measurement_theta_min 2.27
_cell_volume 1619.44(4)
_computing_cell_refinement 'SAINT (Bruker, 2009)'
_computing_data_collection 'APEX2 (Bruker, 2009)'
_computing_data_reduction 'SAINT (Bruker, 2009)'
_computing_molecular_graphics 'SHELXTL (Sheldrick, 2008)'
_computing_publication_material 'SHELXTL (Sheldrick, 2008) and PLATON (Spek, 2009)'
_computing_structure_refinement 'SHELXTL (Sheldrick, 2008)'
_computing_structure_solution 'SHELXTL (Sheldrick, 2008)'
_diffrn_ambient_temperature 297(2)
_diffrn_measured_fraction_theta_full 0.996
_diffrn_measured_fraction_theta_max 0.996
_diffrn_measurement_device_type
;
Bruker SMART APEXII CCD area-detector
;
_diffrn_measurement_method '\f and \w'
_diffrn_radiation_monochromator graphite
_diffrn_radiation_source 'fine-focus sealed tube'
_diffrn_radiation_type MoK\a
_diffrn_radiation_wavelength 0.71073
_diffrn_reflns_av_R_equivalents 0.0261
_diffrn_reflns_av_sigmaI/netI 0.0247
_diffrn_reflns_limit_h_max 9
_diffrn_reflns_limit_h_min -9
_diffrn_reflns_limit_k_max 15
_diffrn_reflns_limit_k_min -15
_diffrn_reflns_limit_l_max 23
_diffrn_reflns_limit_l_min -22
_diffrn_reflns_number 14209
_diffrn_reflns_theta_full 27.65
_diffrn_reflns_theta_max 27.65
_diffrn_reflns_theta_min 2.04
_diffrn_standards_number 0
_exptl_absorpt_coefficient_mu 1.536
_exptl_absorpt_correction_T_max 0.8640
_exptl_absorpt_correction_T_min 0.5850
_exptl_absorpt_correction_type multi-scan
_exptl_absorpt_process_details '(<i>SADABS</i>; Bruker, 2009)'
_exptl_crystal_colour blue
_exptl_crystal_density_diffrn 1.605
_exptl_crystal_density_method 'not measured'
_exptl_crystal_description block
_exptl_crystal_F_000 804
_exptl_crystal_size_max 0.39
_exptl_crystal_size_mid 0.33
_exptl_crystal_size_min 0.10
_refine_diff_density_max 0.612
_refine_diff_density_min -0.333
_refine_ls_extinction_method none
_refine_ls_goodness_of_fit_ref 1.048
_refine_ls_hydrogen_treatment mixed
_refine_ls_matrix_type full
_refine_ls_number_parameters 221
_refine_ls_number_reflns 3767
_refine_ls_number_restraints 0
_refine_ls_restrained_S_all 1.048
_refine_ls_R_factor_all 0.0402
_refine_ls_R_factor_gt 0.0328
_refine_ls_shift/su_max 0.001
_refine_ls_shift/su_mean 0.000
_refine_ls_structure_factor_coef Fsqd
_refine_ls_weighting_details 'calc w=1/[\s^2^(Fo^2^)+(0.0357P)^2^+1.3397P] where P=(Fo^2^+2Fc^2^)/3'
_refine_ls_weighting_scheme calc
_refine_ls_wR_factor_gt 0.0808
_refine_ls_wR_factor_ref 0.0855
_reflns_number_gt 3262
_reflns_number_total 3767
_reflns_threshold_expression I>2\s(I)
_cod_data_source_file is2663.cif
_cod_data_source_block I
_cod_original_sg_symbol_H-M 'P 21/c'
_cod_database_code 2229114
_cod_database_fobs_code 2229114

loop_
_symmetry_equiv_pos_as_xyz
'x, y, z'
'-x, y+1/2, -z+1/2'
'-x, -y, -z'
'x, -y-1/2, z-1/2'

loop_
_atom_site_type_symbol
_atom_site_label
_atom_site_fract_x
_atom_site_fract_y
_atom_site_fract_z
_atom_site_U_iso_or_equiv
_atom_site_adp_type
_atom_site_calc_flag
_atom_site_refinement_flags
_atom_site_occupancy
_atom_site_disorder_assembly
_atom_site_disorder_group
Cu Cu1 0.21099(4) 0.51646(2) 0.150342(15) 0.03011(9) Uani d . 1 . .
Cl Cl1 0.50867(8) 0.61287(6) 0.20278(4) 0.04414(16) Uani d . 1 . .
O O1 0.0535(2) 0.63696(14) 0.17196(9) 0.0410(4) Uani d . 1 . .
O O2 -0.0305(3) 0.72701(15) 0.26746(11) 0.0485(5) Uani d . 1 . .
O O3 -0.1859(3) 0.46636(18) 0.29026(12) 0.0496(5) Uani d . 1 . .
N N1 0.1999(2) 0.57032(16) 0.04640(10) 0.0313(4) Uani d . 1 . .
N N2 0.3031(2) 0.37847(15) 0.10406(10) 0.0311(4) Uani d . 1 . .
N N3 0.1738(3) 0.45802(17) 0.24897(11) 0.0323(4) Uani d . 1 . .
C C1 0.1465(3) 0.6719(2) 0.02282(15) 0.0426(6) Uani d . 1 . .
H H1A 0.1111 0.7221 0.0565 0.051 Uiso calc R 1 . .
C C2 0.1426(4) 0.7044(2) -0.04996(15) 0.0489(7) Uani d . 1 . .
H H2A 0.1038 0.7753 -0.0652 0.059 Uiso calc R 1 . .
C C3 0.1965(4) 0.6308(3) -0.09978(14) 0.0471(6) Uani d . 1 . .
H H3A 0.1946 0.6513 -0.1491 0.056 Uiso calc R 1 . .
C C4 0.2534(3) 0.5266(2) -0.07581(13) 0.0411(6) Uani d . 1 . .
H H4A 0.2920 0.4760 -0.1086 0.049 Uiso calc R 1 . .
C C5 0.2525(3) 0.49774(19) -0.00186(12) 0.0301(5) Uani d . 1 . .
C C6 0.3081(3) 0.38790(19) 0.03022(12) 0.0310(5) Uani d . 1 . .
C C7 0.3610(3) 0.3007(2) -0.01053(14) 0.0414(6) Uani d . 1 . .
H H7A 0.3630 0.3085 -0.0612 0.050 Uiso calc R 1 . .
C C8 0.4109(4) 0.2015(2) 0.02508(17) 0.0484(6) Uani d . 1 . .
H H8A 0.4470 0.1417 -0.0014 0.058 Uiso calc R 1 . .
C C9 0.4068(4) 0.1920(2) 0.10013(16) 0.0446(6) Uani d . 1 . .
H H9A 0.4409 0.1261 0.1251 0.054 Uiso calc R 1 . .
C C10 0.3511(3) 0.2820(2) 0.13779(14) 0.0381(5) Uani d . 1 . .
H H10A 0.3469 0.2752 0.1884 0.046 Uiso calc R 1 . .
C C11 0.0373(3) 0.64663(19) 0.24007(14) 0.0351(5) Uani d . 1 . .
C C12 0.1085(3) 0.5511(2) 0.29117(13) 0.0339(5) Uani d . 1 . .
H H12A 0.2128 0.5791 0.3256 0.041 Uiso calc R 1 . .
C C13 -0.0346(4) 0.5158(2) 0.33788(14) 0.0407(6) Uani d . 1 . .
H H13A -0.0767 0.5817 0.3617 0.049 Uiso calc R 1 . .
C C14 0.0338(5) 0.4324(3) 0.39667(17) 0.0614(8) Uani d . 1 . .
H H14A -0.0561 0.4205 0.4281 0.092 Uiso calc R 1 . .
H H14B 0.1429 0.4596 0.4260 0.092 Uiso calc R 1 . .
H H14C 0.0584 0.3635 0.3736 0.092 Uiso calc R 1 . .
O O1W 0.5123(3) 0.36924(19) 0.34690(13) 0.0643(6) Uani d . 1 . .
H H1W1 0.6010 0.3869 0.3342 0.096 Uiso d R 1 . .
H H2W1 0.5185 0.3006 0.3382 0.096 Uiso d R 1 . .
H H1N3 0.098(4) 0.405(2) 0.2438(14) 0.033(7) Uiso d . 1 . .
H H2N3 0.264(4) 0.428(2) 0.2692(16) 0.042(8) Uiso d . 1 . .
H H1O3 -0.246(5) 0.523(3) 0.268(2) 0.064(11) Uiso d . 1 . .

loop_
_atom_site_aniso_label
_atom_site_aniso_U_11
_atom_site_aniso_U_22
_atom_site_aniso_U_33
_atom_site_aniso_U_12
_atom_site_aniso_U_13
_atom_site_aniso_U_23
Cu1 0.03619(16) 0.03037(15) 0.02525(15) 0.00142(11) 0.00949(11) -0.00088(11)
Cl1 0.0391(3) 0.0492(4) 0.0433(3) -0.0077(3) 0.0043(2) -0.0089(3)
O1 0.0500(10) 0.0394(9) 0.0360(9) 0.0098(8) 0.0146(8) 0.0018(7)
O2 0.0594(11) 0.0371(9) 0.0529(11) 0.0046(8) 0.0214(9) -0.0086(8)
O3 0.0383(10) 0.0506(12) 0.0613(13) -0.0045(9) 0.0120(9) 0.0059(10)
N1 0.0314(9) 0.0358(10) 0.0264(9) -0.0004(8) 0.0038(7) 0.0018(8)
N2 0.0334(9) 0.0323(9) 0.0284(9) -0.0017(8) 0.0074(7) 0.0000(8)
N3 0.0340(10) 0.0322(10) 0.0318(10) -0.0010(9) 0.0087(8) 0.0000(8)
C1 0.0444(13) 0.0397(13) 0.0442(14) 0.0064(11) 0.0084(11) 0.0057(11)
C2 0.0480(15) 0.0513(16) 0.0450(15) 0.0035(12) 0.0002(12) 0.0189(13)
C3 0.0434(14) 0.0672(18) 0.0286(12) -0.0052(13) 0.0000(10) 0.0143(12)
C4 0.0388(12) 0.0556(16) 0.0283(12) -0.0054(11) 0.0037(10) -0.0008(11)
C5 0.0273(10) 0.0385(12) 0.0239(10) -0.0059(9) 0.0025(8) -0.0022(9)
C6 0.0273(10) 0.0367(12) 0.0297(11) -0.0046(9) 0.0069(8) -0.0040(9)
C7 0.0449(13) 0.0467(14) 0.0339(13) -0.0029(11) 0.0105(10) -0.0108(11)
C8 0.0500(15) 0.0401(14) 0.0576(17) 0.0005(12) 0.0157(13) -0.0156(13)
C9 0.0458(14) 0.0355(13) 0.0540(16) 0.0019(11) 0.0127(12) 0.0035(12)
C10 0.0411(12) 0.0370(12) 0.0379(13) 0.0020(10) 0.0117(10) 0.0037(10)
C11 0.0320(11) 0.0324(11) 0.0426(13) -0.0046(9) 0.0107(10) -0.0066(10)
C12 0.0337(11) 0.0369(12) 0.0320(12) -0.0043(9) 0.0081(9) -0.0071(10)
C13 0.0483(14) 0.0429(13) 0.0333(13) -0.0021(11) 0.0144(11) -0.0018(10)
C14 0.077(2) 0.0639(19) 0.0447(17) 0.0044(17) 0.0156(15) 0.0145(15)
O1W 0.0566(12) 0.0612(13) 0.0791(16) -0.0010(10) 0.0234(11) 0.0110(12)

loop_
_atom_type_symbol
_atom_type_description
_atom_type_scat_dispersion_real
_atom_type_scat_dispersion_imag
_atom_type_scat_source
C C 0.0033 0.0016 'International Tables Vol C Tables 4.2.6.8 and 6.1.1.4'
H H 0.0000 0.0000 'International Tables Vol C Tables 4.2.6.8 and 6.1.1.4'
N N 0.0061 0.0033 'International Tables Vol C Tables 4.2.6.8 and 6.1.1.4'
O O 0.0106 0.0060 'International Tables Vol C Tables 4.2.6.8 and 6.1.1.4'
Cl Cl 0.1484 0.1585 'International Tables Vol C Tables 4.2.6.8 and 6.1.1.4'
Cu Cu 0.3201 1.2651 'International Tables Vol C Tables 4.2.6.8 and 6.1.1.4'

loop_
_geom_angle_atom_site_label_1
_geom_angle_atom_site_label_2
_geom_angle_atom_site_label_3
_geom_angle_site_symmetry_1
_geom_angle_site_symmetry_3
_geom_angle
_geom_angle_publ_flag
O1 Cu1 N3 . . 84.58(8) ?
O1 Cu1 N1 . . 90.79(7) ?
N3 Cu1 N1 . . 169.53(9) ?
O1 Cu1 N2 . . 161.51(8) ?
N3 Cu1 N2 . . 100.98(8) ?
N1 Cu1 N2 . . 80.67(8) ?
O1 Cu1 Cl1 . . 96.05(6) ?
N3 Cu1 Cl1 . . 93.51(7) ?
N1 Cu1 Cl1 . . 96.32(6) ?
N2 Cu1 Cl1 . . 101.14(5) ?
C11 O1 Cu1 . . 114.81(15) ?
C13 O3 H1O3 . . 105(2) ?
C1 N1 C5 . . 119.3(2) ?
C1 N1 Cu1 . . 124.71(17) ?
C5 N1 Cu1 . . 116.00(15) ?
C10 N2 C6 . . 118.8(2) ?
C10 N2 Cu1 . . 127.17(16) ?
C6 N2 Cu1 . . 114.03(15) ?
C12 N3 Cu1 . . 107.76(15) ?
C12 N3 H1N3 . . 110.7(17) ?
Cu1 N3 H1N3 . . 110.6(17) ?
C12 N3 H2N3 . . 115(2) ?
Cu1 N3 H2N3 . . 110(2) ?
H1N3 N3 H2N3 . . 102(3) ?
N1 C1 C2 . . 121.9(3) ?
N1 C1 H1A . . 119.0 ?
C2 C1 H1A . . 119.0 ?
C3 C2 C1 . . 119.2(3) ?
C3 C2 H2A . . 120.4 ?
C1 C2 H2A . . 120.4 ?
C4 C3 C2 . . 119.2(2) ?
C4 C3 H3A . . 120.4 ?
C2 C3 H3A . . 120.4 ?
C3 C4 C5 . . 119.1(2) ?
C3 C4 H4A . . 120.4 ?
C5 C4 H4A . . 120.4 ?
N1 C5 C4 . . 121.2(2) ?
N1 C5 C6 . . 114.65(19) ?
C4 C5 C6 . . 124.1(2) ?
N2 C6 C7 . . 121.7(2) ?
N2 C6 C5 . . 114.61(19) ?
C7 C6 C5 . . 123.7(2) ?
C6 C7 C8 . . 119.0(2) ?
C6 C7 H7A . . 120.5 ?
C8 C7 H7A . . 120.5 ?
C9 C8 C7 . . 119.4(2) ?
C9 C8 H8A . . 120.3 ?
C7 C8 H8A . . 120.3 ?
C8 C9 C10 . . 118.9(2) ?
C8 C9 H9A . . 120.5 ?
C10 C9 H9A . . 120.5 ?
N2 C10 C9 . . 122.3(2) ?
N2 C10 H10A . . 118.9 ?
C9 C10 H10A . . 118.9 ?
O2 C11 O1 . . 125.1(2) ?
O2 C11 C12 . . 118.2(2) ?
O1 C11 C12 . . 116.7(2) ?
N3 C12 C11 . . 111.47(19) ?
N3 C12 C13 . . 113.29(19) ?
C11 C12 C13 . . 109.98(19) ?
N3 C12 H12A . . 107.3 ?
C11 C12 H12A . . 107.3 ?
C13 C12 H12A . . 107.3 ?
O3 C13 C14 . . 107.4(2) ?
O3 C13 C12 . . 109.4(2) ?
C14 C13 C12 . . 113.2(2) ?
O3 C13 H13A . . 108.9 ?
C14 C13 H13A . . 108.9 ?
C12 C13 H13A . . 108.9 ?
C13 C14 H14A . . 109.5 ?
C13 C14 H14B . . 109.5 ?
H14A C14 H14B . . 109.5 ?
C13 C14 H14C . . 109.5 ?
H14A C14 H14C . . 109.5 ?
H14B C14 H14C . . 109.5 ?
H1W1 O1W H2W1 . . 97.9 ?

loop_
_geom_bond_atom_site_label_1
_geom_bond_atom_site_label_2
_geom_bond_site_symmetry_2
_geom_bond_distance
_geom_bond_publ_flag
Cu1 O1 . 1.9477(17) ?
Cu1 N3 . 1.989(2) ?
Cu1 N1 . 1.9898(18) ?
Cu1 N2 . 2.0317(19) ?
Cu1 Cl1 . 2.5588(7) ?
O1 C11 . 1.270(3) ?
O2 C11 . 1.234(3) ?
O3 C13 . 1.441(3) ?
O3 H1O3 . 0.88(4) ?
N1 C1 . 1.336(3) ?
N1 C5 . 1.342(3) ?
N2 C10 . 1.336(3) ?
N2 C6 . 1.356(3) ?
N3 C12 . 1.484(3) ?
N3 H1N3 . 0.85(3) ?
N3 H2N3 . 0.80(3) ?
C1 C2 . 1.377(4) ?
C1 H1A . 0.9300 ?
C2 C3 . 1.373(4) ?
C2 H2A . 0.9300 ?
C3 C4 . 1.373(4) ?
C3 H3A . 0.9300 ?
C4 C5 . 1.392(3) ?
C4 H4A . 0.9300 ?
C5 C6 . 1.479(3) ?
C6 C7 . 1.379(3) ?
C7 C8 . 1.382(4) ?
C7 H7A . 0.9300 ?
C8 C9 . 1.376(4) ?
C8 H8A . 0.9300 ?
C9 C10 . 1.381(4) ?
C9 H9A . 0.9300 ?
C10 H10A . 0.9300 ?
C11 C12 . 1.522(3) ?
C12 C13 . 1.529(3) ?
C12 H12A . 0.9800 ?
C13 C14 . 1.498(4) ?
C13 H13A . 0.9800 ?
C14 H14A . 0.9600 ?
C14 H14B . 0.9600 ?
C14 H14C . 0.9600 ?
O1W H1W1 . 0.7668 ?
O1W H2W1 . 0.8436 ?

loop_
_geom_hbond_atom_site_label_D
_geom_hbond_atom_site_label_H
_geom_hbond_atom_site_label_A
_geom_hbond_site_symmetry_A
_geom_hbond_distance_DH
_geom_hbond_distance_HA
_geom_hbond_distance_DA
_geom_hbond_angle_DHA
_geom_hbond_publ_flag
O1W H1W1 O3 1_655 0.77 2.12 2.875(3) 168 yes
O1W H2W1 Cl1 2_645 0.84 2.38 3.213(2) 170 yes
N3 H1N3 O2 2_545 0.85(3) 2.20(2) 2.978(3) 152(3) yes
N3 H2N3 O1W . 0.80(3) 2.26(3) 3.051(3) 167(3) yes
O3 H1O3 Cl1 1_455 0.88(4) 2.29(4) 3.118(2) 156(3) yes
C3 H3A O2 4_575 0.93 2.55 3.219(4) 130 yes
C4 H4A Cl1 3_665 0.93 2.67 3.555(2) 160 yes

loop_
_geom_torsion_atom_site_label_1
_geom_torsion_atom_site_label_2
_geom_torsion_atom_site_label_3
_geom_torsion_atom_site_label_4
_geom_torsion_site_symmetry_1
_geom_torsion_site_symmetry_2
_geom_torsion_site_symmetry_3
_geom_torsion_site_symmetry_4
_geom_torsion
_geom_torsion_publ_flag
N3 Cu1 O1 C11 . . . . 18.27(17) ?
N1 Cu1 O1 C11 . . . . -171.14(17) ?
N2 Cu1 O1 C11 . . . . 126.9(2) ?
Cl1 Cu1 O1 C11 . . . . -74.70(16) ?
O1 Cu1 N1 C1 . . . . 17.4(2) ?
N3 Cu1 N1 C1 . . . . 81.0(5) ?
N2 Cu1 N1 C1 . . . . -179.0(2) ?
Cl1 Cu1 N1 C1 . . . . -78.73(19) ?
O1 Cu1 N1 C5 . . . . -163.29(16) ?
N3 Cu1 N1 C5 . . . . -99.7(5) ?
N2 Cu1 N1 C5 . . . . 0.23(15) ?
Cl1 Cu1 N1 C5 . . . . 100.54(15) ?
O1 Cu1 N2 C10 . . . . -115.5(3) ?
N3 Cu1 N2 C10 . . . . -9.4(2) ?
N1 Cu1 N2 C10 . . . . -178.9(2) ?
Cl1 Cu1 N2 C10 . . . . 86.41(19) ?
O1 Cu1 N2 C6 . . . . 62.1(3) ?
N3 Cu1 N2 C6 . . . . 168.12(15) ?
N1 Cu1 N2 C6 . . . . -1.37(15) ?
Cl1 Cu1 N2 C6 . . . . -96.04(15) ?
O1 Cu1 N3 C12 . . . . -18.87(15) ?
N1 Cu1 N3 C12 . . . . -83.0(5) ?
N2 Cu1 N3 C12 . . . . 178.96(15) ?
Cl1 Cu1 N3 C12 . . . . 76.88(15) ?
C5 N1 C1 C2 . . . . 0.5(4) ?
Cu1 N1 C1 C2 . . . . 179.73(19) ?
N1 C1 C2 C3 . . . . -0.6(4) ?
C1 C2 C3 C4 . . . . -0.1(4) ?
C2 C3 C4 C5 . . . . 0.9(4) ?
C1 N1 C5 C4 . . . . 0.4(3) ?
Cu1 N1 C5 C4 . . . . -178.95(17) ?
C1 N1 C5 C6 . . . . -179.8(2) ?
Cu1 N1 C5 C6 . . . . 0.9(2) ?
C3 C4 C5 N1 . . . . -1.0(4) ?
C3 C4 C5 C6 . . . . 179.2(2) ?
C10 N2 C6 C7 . . . . 0.1(3) ?
Cu1 N2 C6 C7 . . . . -177.65(17) ?
C10 N2 C6 C5 . . . . 180.0(2) ?
Cu1 N2 C6 C5 . . . . 2.2(2) ?
N1 C5 C6 N2 . . . . -2.0(3) ?
C4 C5 C6 N2 . . . . 177.8(2) ?
N1 C5 C6 C7 . . . . 177.8(2) ?
C4 C5 C6 C7 . . . . -2.4(4) ?
N2 C6 C7 C8 . . . . -0.3(4) ?
C5 C6 C7 C8 . . . . 179.8(2) ?
C6 C7 C8 C9 . . . . 0.0(4) ?
C7 C8 C9 C10 . . . . 0.6(4) ?
C6 N2 C10 C9 . . . . 0.5(4) ?
Cu1 N2 C10 C9 . . . . 177.91(18) ?
C8 C9 C10 N2 . . . . -0.8(4) ?
Cu1 O1 C11 O2 . . . . 167.49(19) ?
Cu1 O1 C11 C12 . . . . -12.2(3) ?
Cu1 N3 C12 C11 . . . . 17.4(2) ?
Cu1 N3 C12 C13 . . . . 142.08(18) ?
O2 C11 C12 N3 . . . . 176.1(2) ?
O1 C11 C12 N3 . . . . -4.2(3) ?
O2 C11 C12 C13 . . . . 49.6(3) ?
O1 C11 C12 C13 . . . . -130.7(2) ?
N3 C12 C13 O3 . . . . -57.7(3) ?
C11 C12 C13 O3 . . . . 67.8(3) ?
N3 C12 C13 C14 . . . . 62.1(3) ?
C11 C12 C13 C14 . . . . -172.4(2) ?
